data_4341810
loop_
_publ_author_name
'Chen, Xiang-Yi'
'Wei, Rong-Jia'
'Zheng, Lan-Sun'
'Tao, Jun'

_publ_section_title
;
 Valence Tautomeric Transitions of Three One-Dimensional Cobalt Complexes.
;
_journal_name_full 'Inorganic chemistry'
_journal_page_first 141125084744006
_journal_paper_doi 10.1021/ic502471v
_journal_year 2014
_chemical_formula_moiety 'C38 H48 Co N4 O4'
_chemical_formula_sum 'C38 H48 Co N4 O4'
_chemical_formula_weight 683.73
_space_group_crystal_system triclinic
_space_group_IT_number 2
_space_group_name_Hall '-P 1'
_space_group_name_H-M_alt 'P -1'
_symmetry_space_group_name_Hall '-P 1'
_symmetry_space_group_name_H-M 'P -1'
_atom_sites_solution_hydrogens geom
_atom_sites_solution_primary iterative
_atom_sites_solution_secondary difmap
_cell_angle_alpha 103.138(6)
_cell_angle_beta 96.916(6)
_cell_angle_gamma 100.204(5)
_cell_formula_units_Z 1
_cell_length_a 8.6922(5)
_cell_length_b 11.1186(6)
_cell_length_c 11.8325(9)
_cell_measurement_reflns_used 2312
_cell_measurement_temperature 300(2)
_cell_measurement_theta_max 65.0850
_cell_measurement_theta_min 4.9330
_cell_volume 1080.49(13)
_computing_cell_refinement
;
CrysAlisPro, Agilent Technologies,
Version 1.171.36.32 (release 02-08-2013 CrysAlis171 .NET)
(compiled Aug  2 2013,16:46:58)
;
_computing_data_collection
;
CrysAlisPro, Agilent Technologies,
Version 1.171.36.32 (release 02-08-2013 CrysAlis171 .NET)
(compiled Aug  2 2013,16:46:58)
;
_computing_data_reduction
;
CrysAlisPro, Agilent Technologies,
Version 1.171.36.32 (release 02-08-2013 CrysAlis171 .NET)
(compiled Aug  2 2013,16:46:58)
;
_computing_molecular_graphics
;
O. V. Dolomanov, L. J. Bourhis, R. J. Gildea, J. A. K. Howard and H. Puschmann,
OLEX2: a complete structure solution, refinement and analysis program.
J. Appl. Cryst. (2009). 42, 339-341.
;
_computing_publication_material
;
O. V. Dolomanov, L. J. Bourhis, R. J. Gildea, J. A. K. Howard and H. Puschmann,
OLEX2: a complete structure solution, refinement and analysis program.
J. Appl. Cryst. (2009). 42, 339-341.
;
_computing_structure_refinement
;
SHELXH, G.M. Sheldrick, Acta Cryst.
(2008). A64, 112-122
;
_computing_structure_solution 'J. Appl. Cryst. (2007) 40, 786-790'
_diffrn_ambient_temperature 300(2)
_diffrn_measured_fraction_theta_full 0.9982
_diffrn_measured_fraction_theta_max 0.9982
_diffrn_measurement_device_type 'SuperNova, Dual, Cu at zero, Atlas'
_diffrn_measurement_method '\w scans'
_diffrn_radiation_monochromator mirror
_diffrn_radiation_type 'Cu K\a'
_diffrn_radiation_wavelength 1.5418
_diffrn_reflns_av_R_equivalents 0.0555
_diffrn_reflns_av_unetI/netI 0.0626
_diffrn_reflns_limit_h_max 7
_diffrn_reflns_limit_h_min -10
_diffrn_reflns_limit_k_max 12
_diffrn_reflns_limit_k_min -13
_diffrn_reflns_limit_l_max 13
_diffrn_reflns_limit_l_min -13
_diffrn_reflns_number 6453
_diffrn_reflns_theta_full 66.17
_diffrn_reflns_theta_max 66.17
_diffrn_reflns_theta_min 3.89
_diffrn_source 'SuperNova (Cu) X-ray Source'
_diffrn_standards_decay_% 0
_diffrn_standards_interval_count 0
_diffrn_standards_interval_time 0
_diffrn_standards_number 0
_exptl_absorpt_coefficient_mu 3.402
_exptl_absorpt_correction_T_max 1.00000
_exptl_absorpt_correction_T_min 0.53301
_exptl_absorpt_correction_type multi-scan
_exptl_absorpt_process_details
;
CrysAlisPro, Agilent Technologies,
Version 1.171.36.32 (release 02-08-2013 CrysAlis171 .NET)
(compiled Aug  2 2013,16:46:58)
Empirical absorption correction using spherical harmonics,
 implemented in SCALE3 ABSPACK scaling algorithm.
;
_exptl_crystal_colour dark_green
_exptl_crystal_density_diffrn 1.051
_exptl_crystal_density_method 'not measured'
_exptl_crystal_description block
_exptl_crystal_F_000 363
_exptl_crystal_size_max 0.18
_exptl_crystal_size_mid 0.08
_exptl_crystal_size_min 0.07
_refine_diff_density_max 0.345
_refine_diff_density_min -0.359
_refine_diff_density_rms 0.232
_refine_ls_extinction_method none
_refine_ls_goodness_of_fit_ref 1.043
_refine_ls_hydrogen_treatment constr
_refine_ls_matrix_type full
_refine_ls_number_parameters 220
_refine_ls_number_reflns 3591
_refine_ls_number_restraints 0
_refine_ls_restrained_S_all 1.042
_refine_ls_R_factor_all 0.1502
_refine_ls_R_factor_gt 0.0872
_refine_ls_shift/su_max 0.000
_refine_ls_shift/su_mean 0.000
_refine_ls_structure_factor_coef Fsqd
_refine_ls_weighting_details 'calc w=1/[\s^2^(Fo^2^)+(0.1000P)^2^+0.0000P] where P=(Fo^2^+2Fc^2^)/3'
_refine_ls_weighting_scheme calc
_refine_ls_wR_factor_gt 0.2130
_refine_ls_wR_factor_ref 0.2405
_reflns_number_gt 2937
_reflns_number_total 3591
_reflns_threshold_expression >2sigma(I)
_cod_data_source_file ic502471v_si_002.cif
_cod_data_source_block 2at300K
_cod_original_cell_volume 1080.50(12)
_cod_database_code 4341810
_reflns_odcompleteness_completeness 99.82
_reflns_odcompleteness_iscentric 1
_reflns_odcompleteness_theta 61.08

loop_
_space_group_symop_id
_space_group_symop_operation_xyz
1 'x, y, z'
2 '-x, -y, -z'

loop_
_atom_site_label
_atom_site_type_symbol
_atom_site_fract_x
_atom_site_fract_y
_atom_site_fract_z
_atom_site_U_iso_or_equiv
_atom_site_adp_type
_atom_site_occupancy
_atom_site_symmetry_multiplicity
_atom_site_calc_flag
_atom_site_refinement_flags
Co1 Co 0.5000 0.0000 0.5000 0.0330(12) Uani 1 2 d S
O1 O 0.3929(12) 0.1092(10) 0.6124(10) 0.044(3) Uani 1 1 d .
O2 O 0.6518(11) 0.0022(10) 0.6436(10) 0.046(3) Uani 1 1 d .
N1 N 0.6428(14) 0.1609(12) 0.4784(13) 0.044(3) Uani 1 1 d .
N2 N 0.9335(16) 0.4896(13) 0.4712(14) 0.056(4) Uani 1 1 d .
C1 C 0.7956(17) 0.1611(15) 0.4942(16) 0.045(4) Uani 1 1 d .
H1 H 0.8333 0.0906 0.5052 0.054 Uiso 1 1 calc R
C2 C 0.8949(19) 0.2698(16) 0.4936(17) 0.051(4) Uani 1 1 d .
H2 H 1.0039 0.2752 0.5047 0.061 Uiso 1 1 calc R
C3 C 0.8361(18) 0.3700(15) 0.4771(15) 0.044(4) Uani 1 1 d .
C4 C 0.675(2) 0.3603(16) 0.4584(18) 0.054(5) Uani 1 1 d .
H4 H 0.6326 0.4273 0.4432 0.065 Uiso 1 1 calc R
C5 C 0.5779(18) 0.2507(13) 0.4624(16) 0.043(4) Uani 1 1 d .
H5 H 0.4684 0.2424 0.4537 0.051 Uiso 1 1 calc R
C6 C 0.4734(14) 0.1268(12) 0.7142(12) 0.031(3) Uani 1 1 d .
C7 C 0.6113(15) 0.0733(12) 0.7315(13) 0.035(3) Uani 1 1 d .
C8 C 0.7023(18) 0.0934(15) 0.8422(16) 0.044(4) Uani 1 1 d .
H8 H 0.7907 0.0577 0.8502 0.053 Uiso 1 1 calc R
C9 C 0.6599(19) 0.1679(15) 0.9415(16) 0.045(4) Uani 1 1 d .
C10 C 0.5238(18) 0.2199(15) 0.9240(16) 0.045(4) Uani 1 1 d .
H10 H 0.4961 0.2694 0.9899 0.054 Uiso 1 1 calc R
C11 C 0.4283(17) 0.2027(15) 0.8159(16) 0.042(4) Uani 1 1 d .
C12 C 0.750(2) 0.1922(16) 1.0670(16) 0.049(4) Uani 1 1 d .
C13 C 0.648(3) 0.151(3) 1.146(2) 0.082(7) Uani 1 1 d .
H13A H 0.5755 0.2063 1.1616 0.123 Uiso 1 1 calc R
H13B H 0.7116 0.1525 1.2189 0.123 Uiso 1 1 calc R
H13C H 0.5888 0.0662 1.1102 0.123 Uiso 1 1 calc R
C14 C 0.825(3) 0.3306(19) 1.115(2) 0.091(9) Uani 1 1 d .
H14A H 0.8931 0.3572 1.0631 0.137 Uiso 1 1 calc R
H14B H 0.8855 0.3440 1.1916 0.137 Uiso 1 1 calc R
H14C H 0.7432 0.3787 1.1201 0.137 Uiso 1 1 calc R
C15 C 0.891(3) 0.124(3) 1.068(2) 0.093(9) Uani 1 1 d .
H15A H 0.8530 0.0375 1.0679 0.139 Uiso 1 1 calc R
H15B H 0.9682 0.1652 1.1369 0.139 Uiso 1 1 calc R
H15C H 0.9379 0.1271 0.9989 0.139 Uiso 1 1 calc R
C16 C 0.2811(19) 0.2586(16) 0.7991(16) 0.048(4) Uani 1 1 d .
C17 C 0.254(3) 0.334(2) 0.924(2) 0.075(6) Uani 1 1 d .
H17A H 0.2156 0.2753 0.9677 0.112 Uiso 1 1 calc R
H17B H 0.1771 0.3846 0.9131 0.112 Uiso 1 1 calc R
H17C H 0.3521 0.3879 0.9669 0.112 Uiso 1 1 calc R
C18 C 0.135(2) 0.156(2) 0.743(2) 0.066(6) Uani 1 1 d .
H18A H 0.1484 0.1125 0.6663 0.100 Uiso 1 1 calc R
H18B H 0.0440 0.1927 0.7374 0.100 Uiso 1 1 calc R
H18C H 0.1215 0.0968 0.7913 0.100 Uiso 1 1 calc R
C19 C 0.306(2) 0.3499(19) 0.721(2) 0.066(6) Uani 1 1 d .
H19A H 0.4098 0.4037 0.7462 0.100 Uiso 1 1 calc R
H19B H 0.2275 0.4007 0.7264 0.100 Uiso 1 1 calc R
H19C H 0.2970 0.3029 0.6407 0.100 Uiso 1 1 calc R

loop_
_atom_site_aniso_label
_atom_site_aniso_U_11
_atom_site_aniso_U_22
_atom_site_aniso_U_33
_atom_site_aniso_U_23
_atom_site_aniso_U_13
_atom_site_aniso_U_12
Co1 0.0337(17) 0.0266(18) 0.032(2) 0.0065(13) 0.0034(13) -0.0075(12)
O1 0.043(6) 0.039(6) 0.039(7) 0.008(5) -0.004(5) -0.007(4)
O2 0.044(6) 0.036(6) 0.058(8) 0.011(5) 0.016(5) 0.002(5)
N1 0.038(7) 0.042(8) 0.043(9) 0.005(6) 0.001(6) -0.007(6)
N2 0.052(7) 0.043(8) 0.060(10) 0.016(7) -0.003(7) -0.018(7)
C1 0.034(7) 0.037(8) 0.060(12) 0.014(8) 0.009(7) -0.006(6)
C2 0.039(8) 0.044(9) 0.060(12) 0.015(8) 0.000(8) -0.010(7)
C3 0.043(8) 0.037(8) 0.045(10) 0.011(7) 0.003(7) -0.013(7)
C4 0.051(9) 0.040(9) 0.065(13) 0.016(8) 0.006(9) -0.004(7)
C5 0.039(7) 0.025(7) 0.064(12) 0.016(7) 0.012(7) 0.002(6)
C6 0.031(6) 0.026(7) 0.030(8) 0.001(6) 0.009(6) -0.005(5)
C7 0.037(7) 0.027(7) 0.033(9) 0.002(6) 0.007(6) -0.005(6)
C8 0.038(7) 0.038(8) 0.052(11) 0.009(7) 0.007(7) 0.000(6)
C9 0.049(9) 0.039(8) 0.041(10) 0.008(7) 0.005(7) -0.002(7)
C10 0.047(8) 0.041(8) 0.041(10) 0.000(7) 0.010(7) 0.005(7)
C11 0.038(7) 0.039(8) 0.047(11) 0.010(7) 0.007(7) 0.004(6)
C12 0.055(9) 0.042(9) 0.043(11) 0.010(8) -0.002(8) 0.002(7)
C13 0.074(13) 0.110(19) 0.059(15) 0.034(14) 0.009(11) -0.001(13)
C14 0.13(2) 0.053(12) 0.067(16) 0.009(11) -0.038(15) -0.008(12)
C15 0.091(16) 0.14(2) 0.051(15) 0.011(14) -0.018(12) 0.057(16)
C16 0.049(9) 0.052(10) 0.044(11) 0.012(8) 0.014(8) 0.013(7)
C17 0.075(13) 0.088(15) 0.071(16) 0.010(12) 0.032(12) 0.043(12)
C18 0.045(9) 0.077(14) 0.075(16) 0.020(11) 0.008(9) 0.007(9)
C19 0.080(13) 0.065(12) 0.076(16) 0.037(11) 0.025(11) 0.039(11)

loop_
_atom_type_symbol
_atom_type_description
_atom_type_scat_dispersion_real
_atom_type_scat_dispersion_imag
_atom_type_scat_source
C C 0.0181 0.0091 'International Tables Vol C Tables 4.2.6.8 and 6.1.1.4'
H H 0.0000 0.0000 'International Tables Vol C Tables 4.2.6.8 and 6.1.1.4'
N N 0.0311 0.0180 'International Tables Vol C Tables 4.2.6.8 and 6.1.1.4'
O O 0.0492 0.0322 'International Tables Vol C Tables 4.2.6.8 and 6.1.1.4'
Co Co -2.3653 3.6143 'International Tables Vol C Tables 4.2.6.8 and 6.1.1.4'

loop_
_geom_angle_atom_site_label_1
_geom_angle_atom_site_label_2
_geom_angle_atom_site_label_3
_geom_angle
_geom_angle_site_symmetry_1
_geom_angle_site_symmetry_3
O1 Co1 O1 179.999(2) . 2_656
O1 Co1 N1 89.9(5) . .
O1 Co1 N1 90.1(5) 2_656 .
O1 Co1 N1 90.1(5) . 2_656
O1 Co1 N1 89.9(5) 2_656 2_656
O2 Co1 O1 94.0(4) . 2_656
O2 Co1 O1 94.0(4) 2_656 .
O2 Co1 O1 86.0(4) . .
O2 Co1 O1 86.0(4) 2_656 2_656
O2 Co1 O2 179.999(1) . 2_656
O2 Co1 N1 91.1(5) 2_656 2_656
O2 Co1 N1 88.9(5) 2_656 .
O2 Co1 N1 91.1(5) . .
O2 Co1 N1 88.9(5) . 2_656
N1 Co1 N1 180.0 . 2_656
C6 O1 Co1 105.8(9) . .
C7 O2 Co1 106.5(9) . .
C1 N1 Co1 114.2(11) . .
C5 N1 Co1 118.1(10) . .
C5 N1 C1 127.5(13) . .
N2 N2 C3 111.9(18) 2_766 .
N1 C1 C2 116.3(15) . .
C3 C2 C1 120.2(15) . .
C2 C3 N2 124.1(14) . .
C2 C3 C4 119.5(14) . .
C4 C3 N2 116.3(15) . .
C5 C4 C3 119.0(17) . .
N1 C5 C4 117.4(14) . .
O1 C6 C7 121.7(13) . .
O1 C6 C11 120.0(12) . .
C7 C6 C11 118.3(13) . .
O2 C7 C6 119.9(13) . .
O2 C7 C8 117.8(13) . .
C8 C7 C6 122.3(13) . .
C7 C8 C9 119.7(14) . .
C8 C9 C10 117.7(16) . .
C8 C9 C12 123.4(15) . .
C10 C9 C12 118.9(16) . .
C11 C10 C9 125.1(16) . .
C6 C11 C16 118.9(14) . .
C10 C11 C6 116.9(13) . .
C10 C11 C16 124.3(16) . .
C9 C12 C15 111.0(17) . .
C13 C12 C9 112.2(15) . .
C13 C12 C14 110(2) . .
C13 C12 C15 109(2) . .
C14 C12 C9 110.2(15) . .
C14 C12 C15 105(2) . .
C11 C16 C17 109.2(15) . .
C18 C16 C11 111.0(14) . .
C18 C16 C17 108.8(15) . .
C18 C16 C19 109.4(17) . .
C19 C16 C11 109.5(14) . .
C19 C16 C17 108.9(16) . .

loop_
_geom_bond_atom_site_label_1
_geom_bond_atom_site_label_2
_geom_bond_distance
_geom_bond_site_symmetry_2
Co1 O1 2.018(11) 2_656
Co1 O1 2.018(11) .
Co1 O2 2.014(11) .
Co1 O2 2.014(11) 2_656
Co1 N1 2.075(12) 2_656
Co1 N1 2.075(12) .
O1 C6 1.273(16) .
O2 C7 1.282(16) .
N1 C1 1.32(2) .
N1 C5 1.27(2) .
N2 N2 1.22(3) 2_766
N2 C3 1.466(19) .
C1 C2 1.36(2) .
C2 C3 1.35(2) .
C3 C4 1.37(2) .
C4 C5 1.37(2) .
C6 C7 1.443(18) .
C6 C11 1.44(2) .
C7 C8 1.39(2) .
C8 C9 1.41(2) .
C9 C10 1.42(2) .
C9 C12 1.53(2) .
C10 C11 1.39(2) .
C11 C16 1.53(2) .
C12 C13 1.46(3) .
C12 C14 1.51(2) .
C12 C15 1.55(3) .
C16 C17 1.59(3) .
C16 C18 1.51(2) .
C16 C19 1.53(3) .
